data_2235162
loop_
_publ_author_name
'Zhang, Bei-Bei'
'Xu, Chao'
'Duan, Taike'
'Chen, Qun'
'Zhang, Qian-Feng'

_publ_section_title
;
 Bis[4-(2-azaniumylethyl)piperazin-1-ium]
 di-\m-sulfido-bis[disulfidogermanate(II)]
;
_journal_coeditor_code MW2068
_journal_issue 6
_journal_name_full 'Acta Crystallographica Section E'
_journal_page_first m822
_journal_paper_doi 10.1107/S1600536812022040
_journal_volume 68
_journal_year 2012
_chemical_formula_iupac '(C6 H17 N3)2 [Ge2 S6]'
_chemical_formula_moiety '2(C6 H17 N3 2+), Ge2 S6 4-'
_chemical_formula_sum 'C12 H34 Ge2 N6 S6'
_chemical_formula_weight 600.10
_chemical_name_systematic
;
Bis[4-(2-azaniumylethyl)piperazin-1-ium]
di-\m-sulfido-bis[disulfidogermanate(II)]
;
_space_group_IT_number 2
_symmetry_cell_setting triclinic
_symmetry_space_group_name_Hall '-P 1'
_symmetry_space_group_name_H-M 'P -1'
_atom_sites_solution_hydrogens geom
_atom_sites_solution_primary direct
_atom_sites_solution_secondary difmap
_audit_creation_method SHELXL-97
_cell_angle_alpha 72.1560(10)
_cell_angle_beta 78.3230(10)
_cell_angle_gamma 89.7920(10)
_cell_formula_units_Z 1
_cell_length_a 7.49850(10)
_cell_length_b 8.27090(10)
_cell_length_c 10.41770(10)
_cell_measurement_reflns_used 6350
_cell_measurement_temperature 296(2)
_cell_measurement_theta_max 26.43
_cell_measurement_theta_min 2.52
_cell_volume 601.107(13)
_computing_cell_refinement 'SAINT (Bruker, 2005)'
_computing_data_collection 'APEX2 (Bruker, 2005)'
_computing_data_reduction 'SAINT (Bruker, 2005)'
_computing_molecular_graphics 'SHELXTL (Sheldrick, 2008)'
_computing_publication_material 'SHELXTL (Sheldrick, 2008)'
_computing_structure_refinement 'SHELXL97 (Sheldrick, 2008)'
_computing_structure_solution 'SHELXS97 (Sheldrick, 2008)'
_diffrn_ambient_temperature 296(2)
_diffrn_measured_fraction_theta_full 0.994
_diffrn_measured_fraction_theta_max 0.994
_diffrn_measurement_device_type 'Bruker APEXII CCD area-detector'
_diffrn_measurement_method '\f and \w scans'
_diffrn_radiation_monochromator graphite
_diffrn_radiation_source 'fine-focus sealed tube'
_diffrn_radiation_type MoK\a
_diffrn_radiation_wavelength 0.71073
_diffrn_reflns_av_R_equivalents 0.0178
_diffrn_reflns_av_sigmaI/netI 0.0158
_diffrn_reflns_limit_h_max 9
_diffrn_reflns_limit_h_min -9
_diffrn_reflns_limit_k_max 10
_diffrn_reflns_limit_k_min -10
_diffrn_reflns_limit_l_max 13
_diffrn_reflns_limit_l_min -13
_diffrn_reflns_number 11264
_diffrn_reflns_theta_full 27.54
_diffrn_reflns_theta_max 27.54
_diffrn_reflns_theta_min 2.10
_exptl_absorpt_coefficient_mu 3.033
_exptl_absorpt_correction_T_max 0.6939
_exptl_absorpt_correction_T_min 0.5684
_exptl_absorpt_correction_type multi-scan
_exptl_absorpt_process_details '(SADABS; Sheldrick, 1997)'
_exptl_crystal_colour colorless
_exptl_crystal_density_diffrn 1.657
_exptl_crystal_density_method 'not measured'
_exptl_crystal_description slab
_exptl_crystal_F_000 308
_exptl_crystal_size_max 0.21
_exptl_crystal_size_mid 0.16
_exptl_crystal_size_min 0.13
_refine_diff_density_max 0.335
_refine_diff_density_min -0.197
_refine_ls_extinction_method none
_refine_ls_goodness_of_fit_ref 1.035
_refine_ls_hydrogen_treatment constr
_refine_ls_matrix_type full
_refine_ls_number_parameters 118
_refine_ls_number_reflns 2756
_refine_ls_number_restraints 0
_refine_ls_restrained_S_all 1.035
_refine_ls_R_factor_all 0.0192
_refine_ls_R_factor_gt 0.0172
_refine_ls_shift/su_max 0.001
_refine_ls_shift/su_mean 0.000
_refine_ls_structure_factor_coef Fsqd
_refine_ls_weighting_details 'calc w=1/[\s^2^(Fo^2^)+(0.0255P)^2^+0.0568P] where P=(Fo^2^+2Fc^2^)/3'
_refine_ls_weighting_scheme calc
_refine_ls_wR_factor_gt 0.0429
_refine_ls_wR_factor_ref 0.0437
_reflns_number_gt 2558
_reflns_number_total 2756
_reflns_threshold_expression I>2sigma(I)
_cod_data_source_file mw2068.cif
_cod_data_source_block I
_cod_original_cell_volume 601.107(12)
_cod_database_code 2235162
_cod_database_fobs_code 2235162

loop_
_symmetry_equiv_pos_as_xyz
'x, y, z'
'-x, -y, -z'

loop_
_atom_site_type_symbol
_atom_site_label
_atom_site_fract_x
_atom_site_fract_y
_atom_site_fract_z
_atom_site_U_iso_or_equiv
_atom_site_adp_type
_atom_site_calc_flag
_atom_site_refinement_flags
_atom_site_occupancy
_atom_site_symmetry_multiplicity
Ge Ge1 0.534452(18) -0.015013(17) 0.647883(13) 0.02329(5) Uani d . 1 1
S S1 0.39310(5) 0.17306(4) 0.49657(4) 0.03133(9) Uani d . 1 1
S S2 0.34914(5) -0.14470(5) 0.84118(4) 0.03350(9) Uani d . 1 1
S S3 0.77604(5) 0.09503(5) 0.68057(4) 0.03090(9) Uani d . 1 1
N N1 0.6536(2) 0.80969(18) 0.03620(14) 0.0430(3) Uani d . 1 1
H H1A 0.6097 0.8421 -0.0415 0.052 Uiso d R 1 1
H H1B 0.6380 0.8934 0.0751 0.052 Uiso d R 1 1
N N2 0.94141(17) 0.20541(15) 0.34735(13) 0.0330(3) Uani d . 1 1
H H2A 0.8730 0.1634 0.4320 0.049 Uiso d R 1 1
H H2B 1.0236 0.1318 0.3323 0.049 Uiso d R 1 1
H H2C 0.8707 0.2230 0.2859 0.049 Uiso d R 1 1
N N3 0.82332(17) 0.56300(15) 0.22444(12) 0.0310(3) Uani d . 1 1
C C3 0.5509(2) 0.6512(2) 0.1331(2) 0.0471(4) Uani d . 1 1
H H3A 0.5581 0.5636 0.0884 0.057 Uiso calc R 1 1
H H3B 0.4234 0.6728 0.1586 0.057 Uiso calc R 1 1
C C4 0.6293(2) 0.5917(2) 0.25953(17) 0.0404(4) Uani d . 1 1
H H4A 0.6139 0.6763 0.3074 0.048 Uiso calc R 1 1
H H4B 0.5638 0.4867 0.3212 0.048 Uiso calc R 1 1
C C5 0.9224(2) 0.7215(2) 0.13193(18) 0.0462(4) Uani d . 1 1
H H5A 1.0512 0.7030 0.1096 0.055 Uiso calc R 1 1
H H5B 0.9088 0.8079 0.1780 0.055 Uiso calc R 1 1
C C6 0.8514(3) 0.7828(3) 0.00124(18) 0.0513(5) Uani d . 1 1
H H6A 0.9172 0.8886 -0.0584 0.062 Uiso calc R 1 1
H H6B 0.8699 0.6992 -0.0475 0.062 Uiso calc R 1 1
C C7 0.9006(3) 0.5008(2) 0.34801(17) 0.0416(4) Uani d . 1 1
H H7A 0.8031 0.4515 0.4279 0.050 Uiso calc R 1 1
H H7B 0.9606 0.5955 0.3625 0.050 Uiso calc R 1 1
C C8 1.0363(2) 0.3689(2) 0.33375(18) 0.0384(3) Uani d . 1 1
H H8A 1.1192 0.4095 0.2445 0.046 Uiso calc R 1 1
H H8B 1.1075 0.3511 0.4044 0.046 Uiso calc R 1 1

loop_
_atom_site_aniso_label
_atom_site_aniso_U_11
_atom_site_aniso_U_22
_atom_site_aniso_U_33
_atom_site_aniso_U_12
_atom_site_aniso_U_13
_atom_site_aniso_U_23
Ge1 0.02519(8) 0.02634(8) 0.02008(8) 0.00381(5) -0.00971(5) -0.00663(6)
S1 0.0419(2) 0.03052(18) 0.02880(19) 0.01500(14) -0.01897(15) -0.01251(14)
S2 0.03277(19) 0.0426(2) 0.02247(17) -0.00458(15) -0.00702(14) -0.00547(15)
S3 0.02968(18) 0.03499(19) 0.03217(19) 0.00113(14) -0.01403(14) -0.01165(15)
N1 0.0604(9) 0.0426(8) 0.0369(7) 0.0181(6) -0.0304(7) -0.0153(6)
N2 0.0350(6) 0.0325(6) 0.0308(6) 0.0071(5) -0.0105(5) -0.0066(5)
N3 0.0387(7) 0.0290(6) 0.0265(6) 0.0061(5) -0.0144(5) -0.0056(5)
C3 0.0397(9) 0.0499(10) 0.0598(11) 0.0059(7) -0.0220(8) -0.0214(9)
C4 0.0414(9) 0.0377(8) 0.0375(9) 0.0026(7) -0.0057(7) -0.0067(7)
C5 0.0395(9) 0.0485(10) 0.0411(9) -0.0035(7) -0.0160(7) 0.0046(8)
C6 0.0546(11) 0.0568(11) 0.0310(9) 0.0061(9) -0.0104(8) 0.0037(8)
C7 0.0641(11) 0.0337(8) 0.0330(8) 0.0120(7) -0.0255(8) -0.0097(7)
C8 0.0391(8) 0.0371(8) 0.0404(9) 0.0034(6) -0.0211(7) -0.0062(7)

loop_
_atom_type_symbol
_atom_type_description
_atom_type_scat_dispersion_real
_atom_type_scat_dispersion_imag
_atom_type_scat_source
C C 0.0033 0.0016 'International Tables Vol C Tables 4.2.6.8 and 6.1.1.4'
H H 0.0000 0.0000 'International Tables Vol C Tables 4.2.6.8 and 6.1.1.4'
N N 0.0061 0.0033 'International Tables Vol C Tables 4.2.6.8 and 6.1.1.4'
S S 0.1246 0.1234 'International Tables Vol C Tables 4.2.6.8 and 6.1.1.4'
Ge Ge 0.1547 1.8001 'International Tables Vol C Tables 4.2.6.8 and 6.1.1.4'

loop_
_geom_angle_atom_site_label_1
_geom_angle_atom_site_label_2
_geom_angle_atom_site_label_3
_geom_angle_site_symmetry_1
_geom_angle_site_symmetry_3
_geom_angle
S3 Ge1 S2 . . 111.635(15)
S3 Ge1 S1 . 2_656 111.482(15)
S2 Ge1 S1 . 2_656 114.630(15)
S3 Ge1 S1 . . 113.476(15)
S2 Ge1 S1 . . 112.453(16)
S1 Ge1 S1 2_656 . 91.835(13)
Ge1 S1 Ge1 2_656 . 88.165(13)
C6 N1 C3 . . 110.87(13)
C6 N1 H1A . . 109.4
C3 N1 H1A . . 109.5
C6 N1 H1B . . 109.5
C3 N1 H1B . . 109.4
H1A N1 H1B . . 108.1
C8 N2 H2A . . 109.5
C8 N2 H2B . . 109.5
H2A N2 H2B . . 109.5
C8 N2 H2C . . 109.5
H2A N2 H2C . . 109.5
H2B N2 H2C . . 109.5
C4 N3 C5 . . 109.42(13)
C4 N3 C7 . . 111.63(13)
C5 N3 C7 . . 109.98(13)
N1 C3 C4 . . 109.82(13)
N1 C3 H3A . . 109.7
C4 C3 H3A . . 109.7
N1 C3 H3B . . 109.7
C4 C3 H3B . . 109.7
H3A C3 H3B . . 108.2
N3 C4 C3 . . 111.20(13)
N3 C4 H4A . . 109.4
C3 C4 H4A . . 109.4
N3 C4 H4B . . 109.4
C3 C4 H4B . . 109.4
H4A C4 H4B . . 108.0
N3 C5 C6 . . 110.83(14)
N3 C5 H5A . . 109.5
C6 C5 H5A . . 109.5
N3 C5 H5B . . 109.5
C6 C5 H5B . . 109.5
H5A C5 H5B . . 108.1
N1 C6 C5 . . 109.21(15)
N1 C6 H6A . . 109.8
C5 C6 H6A . . 109.8
N1 C6 H6B . . 109.8
C5 C6 H6B . . 109.8
H6A C6 H6B . . 108.3
N3 C7 C8 . . 111.07(13)
N3 C7 H7A . . 109.4
C8 C7 H7A . . 109.4
N3 C7 H7B . . 109.4
C8 C7 H7B . . 109.4
H7A C7 H7B . . 108.0
N2 C8 C7 . . 110.74(13)
N2 C8 H8A . . 109.5
C7 C8 H8A . . 109.5
N2 C8 H8B . . 109.5
C7 C8 H8B . . 109.5
H8A C8 H8B . . 108.1

loop_
_geom_bond_atom_site_label_1
_geom_bond_atom_site_label_2
_geom_bond_site_symmetry_2
_geom_bond_distance
Ge1 S3 . 2.1628(4)
Ge1 S2 . 2.1658(4)
Ge1 S1 2_656 2.2668(4)
Ge1 S1 . 2.2780(4)
S1 Ge1 2_656 2.2668(4)
N1 C6 . 1.487(2)
N1 C3 . 1.487(2)
N1 H1A . 0.9000
N1 H1B . 0.9000
N2 C8 . 1.4845(19)
N2 H2A . 0.8900
N2 H2B . 0.8900
N2 H2C . 0.8900
N3 C4 . 1.464(2)
N3 C5 . 1.4637(19)
N3 C7 . 1.467(2)
C3 C4 . 1.495(2)
C3 H3A . 0.9700
C3 H3B . 0.9700
C4 H4A . 0.9700
C4 H4B . 0.9700
C5 C6 . 1.504(2)
C5 H5A . 0.9700
C5 H5B . 0.9700
C6 H6A . 0.9700
C6 H6B . 0.9700
C7 C8 . 1.509(2)
C7 H7A . 0.9700
C7 H7B . 0.9700
C8 H8A . 0.9700
C8 H8B . 0.9700

loop_
_geom_hbond_atom_site_label_D
_geom_hbond_atom_site_label_H
_geom_hbond_atom_site_label_A
_geom_hbond_site_symmetry_A
_geom_hbond_distance_DH
_geom_hbond_distance_HA
_geom_hbond_distance_DA
_geom_hbond_angle_DHA
N1 H1B S2 2_666 0.90 2.50 3.3864(14) 170
N1 H1A S2 1_564 0.90 2.49 3.2990(14) 150
N2 H2A S3 . 0.89 2.43 3.2781(13) 160
N2 H2C S2 2_656 0.89 2.51 3.3467(13) 157
N2 H2B S3 2_756 0.89 2.42 3.3021(13) 172
